data_7002937
loop_
_publ_author_name
'Tremelling, Grant W.'
'Foxman, Bruce M.'
'Landee, Christopher P.'
'Turnbull, Mark M.'
'Willett, Roger D.'

_publ_section_title
;
 Transition metal complexes of 2-amino-3,5-dihalopyridines: Syntheses,
 structures and magnetic properties of (3,5-diCAPH)2CuX4 and
 (3,5-diBAPH)2CuX4
;
_journal_issue 47
_journal_name_full 'Dalton Transactions'
_journal_page_first 10518
_journal_page_last 10526
_journal_paper_doi 10.1039/b914392k
_journal_year 2009
_chemical_formula_sum 'C10 H10 Cl8 Cu N4'
_chemical_formula_weight 533.36
_chemical_name_common 'bis(2-amino-3,5-dichloropyridinium) tetrachlorocuprate'
_chemical_name_systematic
;
bis(2-amino-3,5-dichloropyridinium) tetrachlorocuprate
;
_space_group_IT_number 2
_symmetry_cell_setting triclinic
_symmetry_space_group_name_Hall '-P 1'
_symmetry_space_group_name_H-M 'P -1'
_atom_sites_solution_hydrogens geom
_atom_sites_solution_primary direct
_atom_sites_solution_secondary difmap
_audit_creation_method SHELXL-97
_cell_angle_alpha 94.383(12)
_cell_angle_beta 96.358(13)
_cell_angle_gamma 106.088(18)
_cell_formula_units_Z 2
_cell_length_a 8.2075(15)
_cell_length_b 9.2718(16)
_cell_length_c 13.0297(18)
_cell_measurement_reflns_used 32
_cell_measurement_temperature 297(2)
_cell_measurement_theta_max 12.46
_cell_measurement_theta_min 5.04
_cell_volume 940.9(3)
_computing_cell_refinement 'Bruker XSCANS'
_computing_data_collection 'Bruker XSCANS'
_computing_data_reduction 'Bruker SHELXTL'
_computing_molecular_graphics 'Bruker SHELXTL'
_computing_publication_material 'Bruker SHELXTL'
_computing_structure_refinement 'SHELXL-97 (Sheldrick, 1997)'
_computing_structure_solution 'SHELXS-97 (Sheldrick, 1990)'
_diffrn_ambient_temperature 297(2)
_diffrn_measured_fraction_theta_full 0.971
_diffrn_measured_fraction_theta_max 0.971
_diffrn_measurement_device_type 'Bruker P4'
_diffrn_measurement_method '\w scans'
_diffrn_radiation_monochromator graphite
_diffrn_radiation_source 'fine-focus sealed tube'
_diffrn_radiation_type MoK\a
_diffrn_radiation_wavelength 0.71073
_diffrn_reflns_av_R_equivalents 0.0575
_diffrn_reflns_av_sigmaI/netI 0.0403
_diffrn_reflns_limit_h_max 1
_diffrn_reflns_limit_h_min -8
_diffrn_reflns_limit_k_max 9
_diffrn_reflns_limit_k_min -9
_diffrn_reflns_limit_l_max 13
_diffrn_reflns_limit_l_min -13
_diffrn_reflns_number 2782
_diffrn_reflns_theta_full 21.95
_diffrn_reflns_theta_max 21.95
_diffrn_reflns_theta_min 2.30
_diffrn_standards_interval_count 97
_diffrn_standards_number 3
_exptl_absorpt_coefficient_mu 2.297
_exptl_absorpt_correction_T_max 0.7005
_exptl_absorpt_correction_T_min 0.6177
_exptl_absorpt_correction_type empirical
_exptl_crystal_colour green
_exptl_crystal_density_diffrn 1.883
_exptl_crystal_density_method 'not measured'
_exptl_crystal_description platelet
_exptl_crystal_F_000 526
_exptl_crystal_size_max .5
_exptl_crystal_size_mid .4
_exptl_crystal_size_min .15
_refine_diff_density_max 0.791
_refine_diff_density_min -0.547
_refine_diff_density_rms 0.102
_refine_ls_extinction_coef 0.0015(10)
_refine_ls_extinction_expression Fc^*^=kFc[1+0.001xFc^2^\l^3^/sin(2\q)]^-1/4^
_refine_ls_extinction_method SHELXL
_refine_ls_goodness_of_fit_ref 1.036
_refine_ls_hydrogen_treatment mixed
_refine_ls_matrix_type full
_refine_ls_number_parameters 227
_refine_ls_number_reflns 2225
_refine_ls_number_restraints 0
_refine_ls_restrained_S_all 1.036
_refine_ls_R_factor_all 0.0511
_refine_ls_R_factor_gt 0.0415
_refine_ls_shift/su_max 0.000
_refine_ls_shift/su_mean 0.000
_refine_ls_structure_factor_coef Fsqd
_refine_ls_weighting_details 'calc w=1/[\s^2^(Fo^2^)+(0.0675P)^2^+1.0268P] where P=(Fo^2^+2Fc^2^)/3'
_refine_ls_weighting_scheme calc
_refine_ls_wR_factor_gt 0.1062
_refine_ls_wR_factor_ref 0.1136
_reflns_number_gt 1842
_reflns_number_total 2225
_reflns_threshold_expression >2sigma(I)
_cod_data_source_file b914392k.txt
_cod_data_source_block gwt2
_cod_depositor_comments
;
The following automatic conversions were performed:
'_symmetry_cell_setting' value 'Triclinic' changed to 'triclinic'
according to '/home/saulius/struct/CIF-dictionaries/cif_core.dic'
dictionary named 'cif_core.dic' version 2.4.1 from 2010-06-29.

Automatic conversion script
Id: cif_fix_enum 1527 2010-12-29 10:47:43Z saulius 
;
_cod_original_sg_symbol_H-M P-1
_cod_database_code 7002937

loop_
_symmetry_equiv_pos_as_xyz
'x, y, z'
'-x, -y, -z'

loop_
_atom_site_label
_atom_site_type_symbol
_atom_site_fract_x
_atom_site_fract_y
_atom_site_fract_z
_atom_site_U_iso_or_equiv
_atom_site_adp_type
_atom_site_occupancy
_atom_site_symmetry_multiplicity
_atom_site_calc_flag
_atom_site_refinement_flags
_atom_site_disorder_assembly
_atom_site_disorder_group
Cu Cu 0.32191(7) 0.46866(7) 0.27331(4) 0.0368(3) Uani 1 1 d . . .
Cl1 Cl 0.28799(17) 0.59250(19) 0.13497(11) 0.0597(5) Uani 1 1 d . . .
Cl2 Cl 0.05858(17) 0.47009(17) 0.31219(11) 0.0520(4) Uani 1 1 d . . .
Cl3 Cl 0.32238(17) 0.27794(17) 0.36880(11) 0.0576(5) Uani 1 1 d . . .
Cl4 Cl 0.60752(16) 0.52354(19) 0.26600(11) 0.0597(5) Uani 1 1 d . . .
N11 N -0.0187(6) 0.2512(5) 0.4926(3) 0.0421(12) Uani 1 1 d . . .
H11 H 0.022(8) 0.298(7) 0.454(5) 0.051 Uiso 1 1 d . . .
N12 N -0.2694(7) 0.2988(7) 0.4295(4) 0.0607(16) Uani 1 1 d . . .
H12B H -0.361(9) 0.301(8) 0.433(6) 0.073 Uiso 1 1 d . . .
H12A H -0.224(9) 0.348(8) 0.392(6) 0.073 Uiso 1 1 d . . .
C12 C -0.1827(7) 0.2426(6) 0.4986(4) 0.0405(13) Uani 1 1 d . . .
C13 C -0.2553(6) 0.1658(6) 0.5811(4) 0.0405(12) Uani 1 1 d . . .
C14 C -0.1605(6) 0.1065(6) 0.6474(4) 0.0407(12) Uani 1 1 d . . .
H14 H -0.2092 0.0565 0.7007 0.049 Uiso 1 1 calc R . .
C15 C 0.0091(6) 0.1195(6) 0.6369(4) 0.0406(13) Uani 1 1 d . . .
C16 C 0.0803(6) 0.1949(6) 0.5592(4) 0.0437(13) Uani 1 1 d . . .
H16 H 0.1947 0.2074 0.5521 0.052 Uiso 1 1 calc R . .
Cl13 Cl -0.46144(18) 0.1595(2) 0.59669(12) 0.0625(5) Uani 1 1 d . . .
Cl15 Cl 0.13168(18) 0.04063(18) 0.71921(11) 0.0561(4) Uani 1 1 d . . .
N21 N -0.3363(6) 0.7027(5) 0.0585(3) 0.0443(12) Uani 1 1 d . . .
H21A H -0.367(8) 0.658(7) 0.101(5) 0.053 Uiso 1 1 d . . .
N22 N -0.0892(8) 0.6407(7) 0.1151(4) 0.0575(15) Uani 1 1 d . . .
H22A H 0.020(8) 0.630(7) 0.111(5) 0.069 Uiso 1 1 d . . .
H22B H -0.136(10) 0.604(9) 0.142(6) 0.069 Uiso 1 1 d . . .
C22 C -0.1745(7) 0.7047(6) 0.0494(4) 0.0382(12) Uani 1 1 d . . .
C23 C -0.1022(6) 0.7815(6) -0.0325(4) 0.0392(12) Uani 1 1 d . . .
C24 C -0.1948(6) 0.8480(6) -0.0959(4) 0.0412(13) Uani 1 1 d . . .
H24A H -0.1464 0.8981 -0.1492 0.049 Uiso 1 1 calc R . .
C25 C -0.3613(6) 0.8418(6) -0.0815(4) 0.0430(13) Uani 1 1 d . . .
C26 C -0.4303(7) 0.7679(6) -0.0037(4) 0.0448(13) Uani 1 1 d . . .
H26A H -0.5421 0.7623 0.0067 0.054 Uiso 1 1 calc R . .
Cl23 Cl 0.10335(17) 0.78688(19) -0.04990(11) 0.0593(5) Uani 1 1 d . . .
Cl25 Cl -0.4793(2) 0.9295(2) -0.15961(12) 0.0672(5) Uani 1 1 d . . .

loop_
_atom_site_aniso_label
_atom_site_aniso_U_11
_atom_site_aniso_U_22
_atom_site_aniso_U_33
_atom_site_aniso_U_23
_atom_site_aniso_U_13
_atom_site_aniso_U_12
Cu 0.0352(4) 0.0476(4) 0.0334(4) 0.0208(3) 0.0085(3) 0.0153(3)
Cl1 0.0461(8) 0.0922(12) 0.0559(9) 0.0521(8) 0.0167(7) 0.0293(8)
Cl2 0.0432(7) 0.0723(10) 0.0562(8) 0.0387(7) 0.0205(6) 0.0286(7)
Cl3 0.0504(8) 0.0767(11) 0.0639(9) 0.0496(8) 0.0223(7) 0.0316(7)
Cl4 0.0368(7) 0.0873(11) 0.0671(9) 0.0502(8) 0.0149(7) 0.0234(7)
N11 0.041(3) 0.057(3) 0.035(2) 0.026(2) 0.011(2) 0.018(2)
N12 0.046(3) 0.091(4) 0.057(3) 0.050(3) 0.014(3) 0.027(3)
C12 0.040(3) 0.052(3) 0.033(3) 0.016(3) 0.002(2) 0.018(3)
C13 0.036(3) 0.054(3) 0.035(3) 0.019(3) 0.009(2) 0.013(2)
C14 0.041(3) 0.050(3) 0.037(3) 0.017(2) 0.015(2) 0.016(2)
C15 0.042(3) 0.054(3) 0.030(3) 0.019(2) 0.000(2) 0.017(3)
C16 0.037(3) 0.057(3) 0.038(3) 0.014(3) 0.006(2) 0.013(3)
Cl13 0.0433(8) 0.1009(13) 0.0593(9) 0.0373(9) 0.0195(7) 0.0348(8)
Cl15 0.0525(8) 0.0763(10) 0.0501(8) 0.0310(7) 0.0032(6) 0.0311(8)
N21 0.043(3) 0.061(3) 0.035(2) 0.028(2) 0.013(2) 0.016(2)
N22 0.056(4) 0.082(4) 0.048(3) 0.035(3) 0.016(3) 0.032(3)
C22 0.044(3) 0.046(3) 0.029(3) 0.011(2) 0.007(2) 0.017(2)
C23 0.041(3) 0.046(3) 0.036(3) 0.015(2) 0.007(2) 0.017(2)
C24 0.044(3) 0.050(3) 0.033(3) 0.020(2) 0.014(2) 0.012(3)
C25 0.043(3) 0.057(3) 0.039(3) 0.027(3) 0.010(2) 0.022(3)
C26 0.045(3) 0.057(4) 0.044(3) 0.021(3) 0.014(3) 0.027(3)
Cl23 0.0422(8) 0.0866(11) 0.0616(9) 0.0344(8) 0.0167(7) 0.0282(7)
Cl25 0.0642(10) 0.0969(13) 0.0646(10) 0.0465(9) 0.0177(8) 0.0496(9)

loop_
_atom_type_symbol
_atom_type_description
_atom_type_scat_dispersion_real
_atom_type_scat_dispersion_imag
_atom_type_scat_source
C C 0.0033 0.0016 'International Tables Vol C Tables 4.2.6.8 and 6.1.1.4'
H H 0.0000 0.0000 'International Tables Vol C Tables 4.2.6.8 and 6.1.1.4'
N N 0.0061 0.0033 'International Tables Vol C Tables 4.2.6.8 and 6.1.1.4'
Cl Cl 0.1484 0.1585 'International Tables Vol C Tables 4.2.6.8 and 6.1.1.4'
Cu Cu 0.3201 1.2651 'International Tables Vol C Tables 4.2.6.8 and 6.1.1.4'

loop_
_geom_angle_atom_site_label_1
_geom_angle_atom_site_label_2
_geom_angle_atom_site_label_3
_geom_angle
_geom_angle_site_symmetry_1
_geom_angle_site_symmetry_3
_geom_angle_publ_flag
Cl3 Cu Cl1 160.26(7) . . ?
Cl3 Cu Cl4 92.76(5) . . ?
Cl1 Cu Cl4 90.67(5) . . ?
Cl3 Cu Cl2 91.07(5) . . ?
Cl1 Cu Cl2 90.74(5) . . ?
Cl4 Cu Cl2 164.57(7) . . ?
C12 N11 C16 124.6(5) . . ?
C12 N11 H11 116(5) . . ?
C16 N11 H11 118(5) . . ?
C12 N12 H12B 123(6) . . ?
C12 N12 H12A 120(5) . . ?
H12B N12 H12A 115(8) . . ?
N12 C12 N11 120.3(5) . . ?
N12 C12 C13 123.5(5) . . ?
N11 C12 C13 116.1(4) . . ?
C14 C13 C12 120.5(5) . . ?
C14 C13 Cl13 121.3(4) . . ?
C12 C13 Cl13 118.2(4) . . ?
C13 C14 C15 120.5(5) . . ?
C13 C14 H14 119.7 . . ?
C15 C14 H14 119.7 . . ?
C16 C15 C14 119.3(4) . . ?
C16 C15 Cl15 119.3(4) . . ?
C14 C15 Cl15 121.3(4) . . ?
N11 C16 C15 118.9(5) . . ?
N11 C16 H16 120.6 . . ?
C15 C16 H16 120.6 . . ?
C22 N21 C26 124.4(5) . . ?
C22 N21 H21A 111(5) . . ?
C26 N21 H21A 125(5) . . ?
C22 N22 H22A 126(4) . . ?
C22 N22 H22B 111(8) . . ?
H22A N22 H22B 121(9) . . ?
N22 C22 N21 120.8(5) . . ?
N22 C22 C23 123.2(5) . . ?
N21 C22 C23 116.0(4) . . ?
C24 C23 C22 120.4(5) . . ?
C24 C23 Cl23 120.9(4) . . ?
C22 C23 Cl23 118.7(4) . . ?
C23 C24 C25 120.3(4) . . ?
C23 C24 H24A 119.8 . . ?
C25 C24 H24A 119.8 . . ?
C26 C25 C24 119.1(5) . . ?
C26 C25 Cl25 120.0(4) . . ?
C24 C25 Cl25 120.9(4) . . ?
N21 C26 C25 119.7(5) . . ?
N21 C26 H26A 120.1 . . ?
C25 C26 H26A 120.1 . . ?

loop_
_geom_bond_atom_site_label_1
_geom_bond_atom_site_label_2
_geom_bond_distance
_geom_bond_site_symmetry_2
_geom_bond_publ_flag
Cu Cl3 2.2392(14) . ?
Cu Cl1 2.2421(14) . ?
Cu Cl4 2.2713(15) . ?
Cu Cl2 2.2771(15) . ?
N11 C12 1.337(7) . ?
N11 C16 1.354(7) . ?
N11 H11 0.74(6) . ?
N12 C12 1.313(7) . ?
N12 H12B 0.76(7) . ?
N12 H12A 0.75(7) . ?
C12 C13 1.428(7) . ?
C13 C14 1.348(7) . ?
C13 Cl13 1.712(5) . ?
C14 C15 1.386(7) . ?
C14 H14 0.9300 . ?
C15 C16 1.367(7) . ?
C15 Cl15 1.728(5) . ?
C16 H16 0.9300 . ?
N21 C22 1.341(7) . ?
N21 C26 1.347(7) . ?
N21 H21A 0.74(6) . ?
N22 C22 1.323(7) . ?
N22 H22A 0.93(7) . ?
N22 H22B 0.60(7) . ?
C22 C23 1.422(7) . ?
C23 C24 1.356(7) . ?
C23 Cl23 1.714(5) . ?
C24 C25 1.386(7) . ?
C24 H24A 0.9300 . ?
C25 C26 1.355(7) . ?
C25 Cl25 1.726(5) . ?
C26 H26A 0.9300 . ?

loop_
_geom_hbond_atom_site_label_D
_geom_hbond_atom_site_label_H
_geom_hbond_atom_site_label_A
_geom_hbond_distance_DH
_geom_hbond_distance_HA
_geom_hbond_distance_DA
_geom_hbond_angle_DHA
_geom_hbond_site_symmetry_A
N11 H11 Cl2 0.74(6) 2.52(6) 3.223(4) 160(6) .
N11 H11 Cl3 0.74(6) 2.86(6) 3.343(5) 126(6) .
N12 H12B Cl3 0.76(7) 2.59(7) 3.304(6) 158(7) 1_455
N12 H12A Cl2 0.75(7) 2.64(7) 3.320(6) 150(7) .
N12 H12A Cl4 0.75(7) 2.90(7) 3.357(5) 122(6) 1_455
N21 H21A Cl4 0.74(6) 2.57(7) 3.289(5) 165(6) 1_455
N21 H21A Cl1 0.74(6) 2.82(6) 3.261(5) 121(6) 1_455
N22 H22A Cl1 0.93(7) 2.31(7) 3.234(6) 169(6) .
N22 H22B Cl4 0.60(7) 2.77(8) 3.340(5) 159(10) 1_455

loop_
_geom_torsion_atom_site_label_1
_geom_torsion_atom_site_label_2
_geom_torsion_atom_site_label_3
_geom_torsion_atom_site_label_4
_geom_torsion
_geom_torsion_site_symmetry_1
_geom_torsion_site_symmetry_2
_geom_torsion_site_symmetry_3
_geom_torsion_site_symmetry_4
_geom_torsion_publ_flag
C16 N11 C12 N12 -179.1(6) . . . . ?
C16 N11 C12 C13 -1.0(8) . . . . ?
N12 C12 C13 C14 177.9(6) . . . . ?
N11 C12 C13 C14 -0.1(8) . . . . ?
N12 C12 C13 Cl13 -5.3(8) . . . . ?
N11 C12 C13 Cl13 176.8(4) . . . . ?
C12 C13 C14 C15 0.2(8) . . . . ?
Cl13 C13 C14 C15 -176.6(4) . . . . ?
C13 C14 C15 C16 0.8(8) . . . . ?
C13 C14 C15 Cl15 -178.5(4) . . . . ?
C12 N11 C16 C15 2.1(8) . . . . ?
C14 C15 C16 N11 -1.9(8) . . . . ?
Cl15 C15 C16 N11 177.4(4) . . . . ?
C26 N21 C22 N22 178.5(6) . . . . ?
C26 N21 C22 C23 -0.2(8) . . . . ?
N22 C22 C23 C24 -178.4(5) . . . . ?
N21 C22 C23 C24 0.3(8) . . . . ?
N22 C22 C23 Cl23 2.1(8) . . . . ?
N21 C22 C23 Cl23 -179.2(4) . . . . ?
C22 C23 C24 C25 0.0(8) . . . . ?
Cl23 C23 C24 C25 179.5(4) . . . . ?
C23 C24 C25 C26 -0.3(8) . . . . ?
C23 C24 C25 Cl25 178.5(4) . . . . ?
C22 N21 C26 C25 -0.1(9) . . . . ?
C24 C25 C26 N21 0.3(9) . . . . ?
Cl25 C25 C26 N21 -178.5(4) . . . . ?
